data_7208842
loop_
_publ_author_name
'Paladhi, Sushovan'
'Chauhan, Ajay'
'Dhara, Kalyan'
'Tiwari, Ashwani Kumar'
'Dash, Jyotirmayee'

_publ_section_title
;
 An uncatalyzed aldol reaction of thiazolidinediones
;
_journal_issue 11
_journal_name_full 'Green Chemistry'
_journal_page_first 2990
_journal_paper_doi 10.1039/c2gc35819k
_journal_volume 14
_journal_year 2012
_chemical_formula_moiety 'C8 H6 Br2 N2 O3 S2, O'
_chemical_formula_sum 'C8 H6 Br2 N2 O4 S2'
_chemical_formula_weight 418.09
_chemical_name_systematic
;
?
;
_space_group_IT_number 14
_symmetry_cell_setting monoclinic
_symmetry_space_group_name_Hall '-P 2ybc'
_symmetry_space_group_name_H-M 'P 1 21/c 1'
_atom_sites_solution_hydrogens geom
_atom_sites_solution_primary direct
_atom_sites_solution_secondary difmap
_audit_creation_method SHELXL-97
_cell_angle_alpha 90.00
_cell_angle_beta 102.666(2)
_cell_angle_gamma 90.00
_cell_formula_units_Z 8
_cell_length_a 20.804(2)
_cell_length_b 11.9934(14)
_cell_length_c 10.9684(11)
_cell_measurement_reflns_used 7308
_cell_measurement_temperature 100
_cell_measurement_theta_max 25.04
_cell_measurement_theta_min 2.55
_cell_volume 2670.1(5)
_computing_cell_refinement 'Bruker SAINT'
_computing_data_collection 'Bruker APEX2'
_computing_data_reduction 'Bruker SAINT'
_computing_molecular_graphics 'Bruker SHELXTL'
_computing_publication_material 'Bruker SHELXTL'
_computing_structure_refinement 'SHELXL-97 (Sheldrick, 2008)'
_computing_structure_solution 'SHELXS-97 (Sheldrick, 2008)'
_diffrn_ambient_temperature 100
_diffrn_measured_fraction_theta_full 0.996
_diffrn_measured_fraction_theta_max 0.996
_diffrn_measurement_device_type 'Bruker APEX-II CCD'
_diffrn_measurement_method '\f and \w scans'
_diffrn_radiation_monochromator graphite
_diffrn_radiation_source 'fine-focus sealed tube'
_diffrn_radiation_type MoK\a
_diffrn_radiation_wavelength 0.71073
_diffrn_reflns_av_R_equivalents 0.0495
_diffrn_reflns_av_sigmaI/netI 0.0427
_diffrn_reflns_limit_h_max 24
_diffrn_reflns_limit_h_min -24
_diffrn_reflns_limit_k_max 14
_diffrn_reflns_limit_k_min -14
_diffrn_reflns_limit_l_max 13
_diffrn_reflns_limit_l_min -7
_diffrn_reflns_number 19654
_diffrn_reflns_theta_full 25.06
_diffrn_reflns_theta_max 25.06
_diffrn_reflns_theta_min 1.00
_exptl_absorpt_coefficient_mu 6.381
_exptl_absorpt_correction_T_max 0.384
_exptl_absorpt_correction_T_min 0.221
_exptl_absorpt_correction_type multi-scan
_exptl_absorpt_process_details 'SADABS; BRUKER, 2008'
_exptl_crystal_colour colourless
_exptl_crystal_density_diffrn 2.080
_exptl_crystal_density_method 'not measured'
_exptl_crystal_description needle
_exptl_crystal_F_000 1616
_exptl_crystal_size_max 0.25
_exptl_crystal_size_mid 0.21
_exptl_crystal_size_min 0.15
_refine_diff_density_max 2.625
_refine_diff_density_min -1.579
_refine_diff_density_rms 0.311
_refine_ls_extinction_method none
_refine_ls_goodness_of_fit_ref 1.149
_refine_ls_hydrogen_treatment constr
_refine_ls_matrix_type full
_refine_ls_number_parameters 257
_refine_ls_number_reflns 4717
_refine_ls_number_restraints 0
_refine_ls_restrained_S_all 1.149
_refine_ls_R_factor_all 0.0913
_refine_ls_R_factor_gt 0.0840
_refine_ls_shift/su_max 0.006
_refine_ls_shift/su_mean 0.000
_refine_ls_structure_factor_coef Fsqd
_refine_ls_weighting_details 'calc w=1/[\s^2^(Fo^2^)+(0.0375P)^2^+170.2517P] where P=(Fo^2^+2Fc^2^)/3'
_refine_ls_weighting_scheme calc
_refine_ls_wR_factor_gt 0.2092
_refine_ls_wR_factor_ref 0.2132
_reflns_number_gt 4166
_reflns_number_total 4717
_reflns_threshold_expression >2sigma(I)
_cod_data_source_file c2gc35819k.txt
_cod_data_source_block jd_sp_396
_cod_depositor_comments
;
The following automatic conversions were performed:

'_symmetry_cell_setting' value 'Monoclinic' changed to 'monoclinic'
according to /home/saulius/struct/CIF-dictionaries/cif_core.dic
dictionary named 'cif_core.dic' version 2.4.2 from 2011-04-26.

Automatic conversion script
Id: cif_fix_values 1891 2012-01-12 08:04:46Z andrius 
;
_cod_original_sg_symbol_H-M P2(1)/c
_cod_database_code 7208842

loop_
_symmetry_equiv_pos_as_xyz
'x, y, z'
'-x, y+1/2, -z+1/2'
'-x, -y, -z'
'x, -y-1/2, z-1/2'

loop_
_atom_site_label
_atom_site_type_symbol
_atom_site_fract_x
_atom_site_fract_y
_atom_site_fract_z
_atom_site_U_iso_or_equiv
_atom_site_adp_type
_atom_site_occupancy
_atom_site_symmetry_multiplicity
_atom_site_calc_flag
_atom_site_refinement_flags
O1 O 0.5498(4) 0.8311(7) -0.0186(9) 0.0115(18) Uani 1 1 d .
H1 H 0.5139 0.8142 -0.0623 0.017 Uiso 1 1 calc R
O2 O 0.6758(4) 0.8775(7) -0.1627(8) 0.0106(6) Uani 1 1 d .
O3 O 0.6791(4) 1.0749(8) 0.1927(9) 0.015(2) Uani 1 1 d .
O4 O 0.9477(4) 0.8246(7) 0.9261(9) 0.0138(19) Uani 1 1 d .
H4 H 0.9298 0.8793 0.9488 0.021 Uiso 1 1 calc R
O5 O 0.8119(5) 0.8625(8) 0.6823(9) 0.019(2) Uani 1 1 d .
O6 O 0.8292(4) 1.0774(7) 1.0306(9) 0.015(2) Uani 1 1 d .
O7 O 0.0658(5) 0.7310(8) 0.3875(9) 0.020(2) Uani 1 1 d .
O8 O 0.5690(5) 0.2276(8) 0.1567(10) 0.021(2) Uani 1 1 d .
S1 S 0.52437(15) 0.6582(3) 0.1516(3) 0.0090(6) Uani 1 1 d .
S2 S 0.67406(15) 0.8530(3) 0.1871(3) 0.0106(6) Uani 1 1 d .
S3 S 0.97452(15) 0.6598(3) 1.1243(3) 0.0108(6) Uani 1 1 d .
S4 S 0.83063(15) 0.8583(3) 1.0401(3) 0.0115(6) Uani 1 1 d .
Br1 Br 0.49121(6) 0.45179(10) 0.30049(12) 0.0116(3) Uani 1 1 d .
Br2 Br 0.66123(7) 0.48253(11) -0.02968(13) 0.0161(3) Uani 1 1 d .
Br3 Br 1.00952(6) 0.45697(10) 1.30726(12) 0.0140(3) Uani 1 1 d .
Br4 Br 0.83365(7) 0.47570(11) 0.84354(13) 0.0206(4) Uani 1 1 d .
C1 C 0.5360(6) 0.5197(10) 0.1904(12) 0.0090(6) Uani 1 1 d .
C2 C 0.6021(6) 0.5391(11) 0.0616(12) 0.0100(18) Uani 1 1 d .
C3 C 0.5795(6) 0.6446(11) 0.0566(12) 0.0100(18) Uani 1 1 d .
C4 C 0.5948(6) 0.7423(10) -0.0181(12) 0.0091(18) Uani 1 1 d .
H4A H 0.5919 0.7180 -0.1045 0.011 Uiso 1 1 calc R
C5 C 0.6637(6) 0.7942(10) 0.0321(12) 0.0091(18) Uani 1 1 d .
H5 H 0.6977 0.7376 0.0321 0.011 Uiso 1 1 calc R
C6 C 0.6725(6) 0.8889(11) -0.0543(12) 0.0106(6) Uani 1 1 d .
C7 C 0.6747(6) 0.9921(11) 0.1270(12) 0.0106(6) Uani 1 1 d .
C8 C 0.6710(6) 1.0985(12) -0.0615(14) 0.019(3) Uani 1 1 d .
H8A H 0.6332 1.1404 -0.0509 0.028 Uiso 1 1 calc R
H8B H 0.6684 1.0862 -0.1489 0.028 Uiso 1 1 calc R
H8C H 0.7104 1.1394 -0.0266 0.028 Uiso 1 1 calc R
C9 C 0.9627(6) 0.5229(10) 1.1596(11) 0.0089(16) Uani 1 1 d .
C10 C 0.8963(6) 0.5354(10) 0.9773(12) 0.011(3) Uani 1 1 d .
C11 C 0.9181(6) 0.6433(11) 0.9843(12) 0.011(3) Uani 1 1 d .
C12 C 0.9012(6) 0.7372(11) 0.8948(13) 0.0133(16) Uani 1 1 d .
H12 H 0.9018 0.7103 0.8107 0.016 Uiso 1 1 calc R
C13 C 0.8329(6) 0.7892(11) 0.8933(12) 0.0133(16) Uani 1 1 d .
H13 H 0.7986 0.7318 0.8749 0.016 Uiso 1 1 calc R
C14 C 0.8196(6) 0.8804(11) 0.7927(12) 0.0133(16) Uani 1 1 d .
C15 C 0.8266(6) 0.9920(11) 0.9695(12) 0.0115(6) Uani 1 1 d .
C16 C 0.8138(6) 1.0872(11) 0.7657(14) 0.0154(19) Uani 1 1 d .
H16A H 0.7797 1.1338 0.7842 0.023 Uiso 1 1 calc R
H16B H 0.8027 1.0660 0.6793 0.023 Uiso 1 1 calc R
H16C H 0.8548 1.1273 0.7825 0.023 Uiso 1 1 calc R
N1 N 0.5769(5) 0.4655(9) 0.1368(9) 0.009(2) Uani 1 1 d .
N2 N 0.6724(5) 0.9910(9) 0.0024(10) 0.0106(6) Uani 1 1 d .
N3 N 0.9223(5) 0.4663(8) 1.0758(10) 0.0089(16) Uani 1 1 d .
N4 N 0.8205(5) 0.9866(9) 0.8443(11) 0.0154(19) Uani 1 1 d .

loop_
_atom_site_aniso_label
_atom_site_aniso_U_11
_atom_site_aniso_U_22
_atom_site_aniso_U_33
_atom_site_aniso_U_23
_atom_site_aniso_U_13
_atom_site_aniso_U_12
O1 0.009(4) 0.009(4) 0.016(5) -0.002(4) 0.001(4) 0.002(4)
O2 0.0095(13) 0.0111(13) 0.0112(13) 0.0006(10) 0.0021(10) -0.0005(10)
O3 0.011(4) 0.021(5) 0.014(5) -0.001(4) 0.004(4) -0.001(4)
O4 0.013(5) 0.006(4) 0.021(5) 0.002(4) 0.002(4) -0.002(4)
O5 0.030(6) 0.018(5) 0.011(5) 0.002(4) 0.007(4) 0.007(4)
O6 0.012(5) 0.009(4) 0.023(5) -0.004(4) -0.001(4) -0.004(4)
O7 0.015(5) 0.017(5) 0.026(6) -0.001(4) 0.003(4) -0.002(4)
O8 0.016(5) 0.013(5) 0.031(6) -0.002(4) -0.003(4) -0.002(4)
S1 0.0094(14) 0.0071(14) 0.0114(15) 0.0010(11) 0.0041(11) -0.0001(11)
S2 0.0095(13) 0.0111(13) 0.0112(13) 0.0006(10) 0.0021(10) -0.0005(10)
S3 0.0116(15) 0.0088(15) 0.0103(15) -0.0007(12) -0.0010(12) 0.0006(12)
S4 0.0102(14) 0.0098(15) 0.0136(15) -0.0006(12) 0.0008(12) -0.0001(12)
Br1 0.0133(6) 0.0082(6) 0.0154(6) 0.0012(5) 0.0077(5) -0.0024(5)
Br2 0.0203(7) 0.0132(7) 0.0189(7) 0.0006(5) 0.0132(5) 0.0048(5)
Br3 0.0162(7) 0.0098(6) 0.0127(6) 0.0012(5) -0.0037(5) 0.0033(5)
Br4 0.0236(7) 0.0122(7) 0.0191(7) -0.0008(5) -0.0101(6) -0.0040(5)
C1 0.0094(14) 0.0071(14) 0.0114(15) 0.0010(11) 0.0041(11) -0.0001(11)
C2 0.009(4) 0.012(4) 0.011(4) -0.002(3) 0.007(3) -0.004(3)
C3 0.009(4) 0.012(4) 0.011(4) -0.002(3) 0.007(3) -0.004(3)
C4 0.003(4) 0.012(4) 0.012(4) 0.003(4) 0.000(3) 0.000(3)
C5 0.003(4) 0.012(4) 0.012(4) 0.003(4) 0.000(3) 0.000(3)
C6 0.0095(13) 0.0111(13) 0.0112(13) 0.0006(10) 0.0021(10) -0.0005(10)
C7 0.0095(13) 0.0111(13) 0.0112(13) 0.0006(10) 0.0021(10) -0.0005(10)
C8 0.004(6) 0.029(8) 0.023(8) -0.007(6) 0.003(5) -0.002(6)
C9 0.010(4) 0.006(4) 0.011(4) -0.001(3) 0.002(3) 0.003(3)
C10 0.013(6) 0.007(6) 0.009(6) 0.002(5) -0.006(5) 0.001(5)
C11 0.009(6) 0.017(7) 0.008(6) 0.000(5) 0.002(5) -0.001(5)
C12 0.010(4) 0.012(4) 0.017(4) -0.004(3) 0.001(3) -0.003(3)
C13 0.010(4) 0.012(4) 0.017(4) -0.004(3) 0.001(3) -0.003(3)
C14 0.010(4) 0.012(4) 0.017(4) -0.004(3) 0.001(3) -0.003(3)
C15 0.0102(14) 0.0098(15) 0.0136(15) -0.0006(12) 0.0008(12) -0.0001(12)
C16 0.012(4) 0.007(4) 0.027(5) 0.008(4) 0.005(4) 0.006(3)
N1 0.014(5) 0.008(5) 0.004(5) -0.001(4) -0.001(4) -0.002(4)
N2 0.0095(13) 0.0111(13) 0.0112(13) 0.0006(10) 0.0021(10) -0.0005(10)
N3 0.010(4) 0.006(4) 0.011(4) -0.001(3) 0.002(3) 0.003(3)
N4 0.012(4) 0.007(4) 0.027(5) 0.008(4) 0.005(4) 0.006(3)

loop_
_atom_type_symbol
_atom_type_description
_atom_type_scat_dispersion_real
_atom_type_scat_dispersion_imag
_atom_type_scat_source
C C 0.0033 0.0016 'International Tables Vol C Tables 4.2.6.8 and 6.1.1.4'
H H 0.0000 0.0000 'International Tables Vol C Tables 4.2.6.8 and 6.1.1.4'
N N 0.0061 0.0033 'International Tables Vol C Tables 4.2.6.8 and 6.1.1.4'
O O 0.0106 0.0060 'International Tables Vol C Tables 4.2.6.8 and 6.1.1.4'
S S 0.1246 0.1234 'International Tables Vol C Tables 4.2.6.8 and 6.1.1.4'
Br Br -0.2901 2.4595 'International Tables Vol C Tables 4.2.6.8 and 6.1.1.4'

loop_
_geom_angle_atom_site_label_1
_geom_angle_atom_site_label_2
_geom_angle_atom_site_label_3
_geom_angle
C4 O1 H1 109.5
C12 O4 H4 109.5
C1 S1 C3 89.0(6)
C7 S2 C5 91.5(6)
C9 S3 C11 89.2(6)
C15 S4 C13 91.9(6)
N1 C1 S1 116.1(9)
N1 C1 Br1 122.7(9)
S1 C1 Br1 121.3(7)
C3 C2 N1 116.6(11)
C3 C2 Br2 125.6(10)
N1 C2 Br2 117.7(9)
C2 C3 C4 129.8(11)
C2 C3 S1 109.8(9)
C4 C3 S1 120.4(9)
O1 C4 C3 111.6(10)
O1 C4 C5 105.0(10)
C3 C4 C5 114.1(10)
O1 C4 H4A 108.6
C3 C4 H4A 108.6
C5 C4 H4A 108.6
C6 C5 C4 107.8(10)
C6 C5 S2 106.8(9)
C4 C5 S2 113.6(9)
C6 C5 H5 109.5
C4 C5 H5 109.5
S2 C5 H5 109.5
O2 C6 N2 123.4(12)
O2 C6 C5 124.6(12)
N2 C6 C5 111.9(11)
O3 C7 N2 125.8(12)
O3 C7 S2 123.1(10)
N2 C7 S2 111.1(9)
N2 C8 H8A 109.5
N2 C8 H8B 109.5
H8A C8 H8B 109.5
N2 C8 H8C 109.5
H8A C8 H8C 109.5
H8B C8 H8C 109.5
N3 C9 S3 116.4(9)
N3 C9 Br3 121.8(9)
S3 C9 Br3 121.7(7)
C11 C10 N3 117.2(11)
C11 C10 Br4 124.7(9)
N3 C10 Br4 118.1(9)
C10 C11 C12 130.8(12)
C10 C11 S3 108.1(9)
C12 C11 S3 121.1(10)
O4 C12 C11 110.6(10)
O4 C12 C13 106.3(10)
C11 C12 C13 113.3(11)
O4 C12 H12 108.8
C11 C12 H12 108.8
C13 C12 H12 108.8
C14 C13 C12 108.4(11)
C14 C13 S4 106.0(9)
C12 C13 S4 112.1(9)
C14 C13 H13 110.1
C12 C13 H13 110.1
S4 C13 H13 110.1
O5 C14 N4 124.0(13)
O5 C14 C13 123.9(12)
N4 C14 C13 112.0(11)
O6 C15 N4 125.6(12)
O6 C15 S4 121.8(10)
N4 C15 S4 112.6(9)
N4 C16 H16A 109.5
N4 C16 H16B 109.5
H16A C16 H16B 109.5
N4 C16 H16C 109.5
H16A C16 H16C 109.5
H16B C16 H16C 109.5
C1 N1 C2 108.6(10)
C7 N2 C6 117.5(11)
C7 N2 C8 117.8(11)
C6 N2 C8 124.7(11)
C9 N3 C10 109.0(11)
C15 N4 C14 116.5(11)
C15 N4 C16 122.1(11)
C14 N4 C16 121.4(12)

loop_
_geom_bond_atom_site_label_1
_geom_bond_atom_site_label_2
_geom_bond_distance
O1 C4 1.418(15)
O1 H1 0.8200
O2 C6 1.213(16)
O3 C7 1.219(16)
O4 C12 1.418(15)
O4 H4 0.8200
O5 C14 1.205(17)
O6 C15 1.219(16)
S1 C1 1.718(12)
S1 C3 1.718(12)
S2 C7 1.795(13)
S2 C5 1.809(13)
S3 C9 1.717(12)
S3 C11 1.728(13)
S4 C15 1.775(13)
S4 C13 1.820(13)
Br1 C1 1.867(12)
Br2 C2 1.875(12)
Br3 C9 1.873(12)
Br4 C10 1.877(12)
C1 N1 1.308(16)
C2 C3 1.347(18)
C2 N1 1.387(16)
C3 C4 1.504(17)
C4 C5 1.549(16)
C4 H4A 0.9800
C5 C6 1.517(17)
C5 H5 0.9800
C6 N2 1.373(17)
C7 N2 1.357(17)
C8 N2 1.465(18)
C8 H8A 0.9600
C8 H8B 0.9600
C8 H8C 0.9600
C9 N3 1.293(16)
C10 C11 1.367(18)
C10 N3 1.375(16)
C11 C12 1.485(18)
C12 C13 1.549(18)
C12 H12 0.9800
C13 C14 1.535(19)
C13 H13 0.9800
C14 N4 1.392(17)
C15 N4 1.352(18)
C16 N4 1.471(16)
C16 H16A 0.9600
C16 H16B 0.9600
C16 H16C 0.9600
